data_4332837
loop_
_publ_author_name
'Noro, Shin-ichiro'
'Horike, Satoshi'
'Tanaka, Daisuke'
'Kitagawa, Susumu'
'Akutagawa, Tomoyuki'
'Nakamura, Takayoshi'

_publ_section_title
;
 Flexible and Shape-Selective Guest Binding at CuIIAxial Sites in
 1-Dimensional CuII&#x2212;1,2-Bis(4-pyridyl)ethane Coordination Polymers
;
_journal_issue 23
_journal_name_full 'Inorganic Chemistry'
_journal_page_first 9290
_journal_page_last 9300
_journal_paper_doi 10.1021/ic0609249
_journal_volume 45
_journal_year 2006
_chemical_formula_moiety 'C27 H39 Cu F12 N4 O5 P2 '
_chemical_formula_sum 'C27 H39 Cu F12 N4 O5 P2'
_chemical_formula_weight 853.10
_space_group_IT_number 57
_symmetry_cell_setting orthorhombic
_symmetry_Int_Tables_number 57
_symmetry_space_group_name_Hall '-P 2c 2b'
_symmetry_space_group_name_H-M 'P b c m'
_cell_angle_alpha 90.0000
_cell_angle_beta 90.0000
_cell_angle_gamma 90.0000
_cell_formula_units_Z 4
_cell_length_a 9.3168(16)
_cell_length_b 23.612(5)
_cell_length_c 16.710(5)
_cell_measurement_reflns_used 37648
_cell_measurement_temperature 103.1
_cell_measurement_theta_max 27.4
_cell_measurement_theta_min 3.0
_cell_volume 3676.0(15)
_computing_cell_refinement PROCESS-AUTO
_computing_data_collection PROCESS-AUTO
_computing_data_reduction CrystalStructure
_computing_publication_material 'CrystalStructure 3.7.0'
_computing_structure_refinement CRYSTALS
_diffrn_detector_area_resol_mean 10.00
_diffrn_measured_fraction_theta_full 0.996
_diffrn_measured_fraction_theta_max 0.996
_diffrn_measurement_device_type 'Rigaku RAXIS-RAPID'
_diffrn_measurement_method \w
_diffrn_radiation_type 'Mo K\a'
_diffrn_radiation_wavelength 0.71075
_diffrn_reflns_av_R_equivalents 0.050
_diffrn_reflns_limit_h_max 11
_diffrn_reflns_limit_h_min -12
_diffrn_reflns_limit_k_max 27
_diffrn_reflns_limit_k_min -30
_diffrn_reflns_limit_l_max 21
_diffrn_reflns_limit_l_min -21
_diffrn_reflns_number 51164
_diffrn_reflns_theta_full 27.46
_diffrn_reflns_theta_max 27.46
_exptl_absorpt_coefficient_mu 0.783
_exptl_absorpt_correction_T_max 0.903
_exptl_absorpt_correction_T_min 0.628
_exptl_absorpt_correction_type multi-scan
_exptl_absorpt_process_details
;
    Higashi, T. (1995). Program for Absorption Correction.
    Rigaku Corporation, Tokyo, Japan.
;
_exptl_crystal_colour blue
_exptl_crystal_density_diffrn 1.541
_exptl_crystal_density_method 'not measured'
_exptl_crystal_description needle
_exptl_crystal_F_000 1744.00
_exptl_crystal_size_max 0.93
_exptl_crystal_size_mid 0.17
_exptl_crystal_size_min 0.13
_refine_diff_density_max 1.89
_refine_diff_density_min -0.60
_refine_ls_extinction_method none
_refine_ls_goodness_of_fit_ref 0.751
_refine_ls_hydrogen_treatment refall
_refine_ls_number_parameters 263
_refine_ls_number_reflns 2488
_refine_ls_R_factor_gt 0.0628
_refine_ls_shift/su_max 0.0000
_refine_ls_structure_factor_coef Fsqd
_refine_ls_weighting_details
;
    Chebychev polynomial with 3 parameters (Carruthers & Watkin, 1979)
    6599.9200    9232.4200    2853.1300
;
_refine_ls_weighting_scheme calc
_refine_ls_wR_factor_ref 0.1335
_reflns_number_gt 2467
_reflns_number_total 4331
_reflns_threshold_expression F^2^>2.0\s(F^2^)
_cod_data_source_file ic0609249sup6.cif
_cod_data_source_block '_{[Cu(bpetha)2(H2O)2](PF6)'
_cod_original_cell_volume 3676.0(14)
_cod_original_formula_sum 'C27 H39 Cu F12 N4 O5 P2 '
_cod_database_code 4332837

loop_
_symmetry_equiv_pos_site_id
_symmetry_equiv_pos_as_xyz
1 +X,+Y,+Z
2 -X,1/2+Y,+Z
3 +X,1/2-Y,1/2+Z
4 -X,-Y,1/2+Z
5 -X,-Y,-Z
6 +X,1/2-Y,-Z
7 -X,1/2+Y,1/2-Z
8 +X,+Y,1/2-Z

loop_
_atom_site_label
_atom_site_type_symbol
_atom_site_fract_x
_atom_site_fract_y
_atom_site_fract_z
_atom_site_U_iso_or_equiv
_atom_site_adp_type
_atom_site_occupancy
_atom_site_symmetry_multiplicity
_atom_site_calc_flag
_atom_site_refinement_flags
Cu(1) Cu 0.73384(8) 0.2500 0.5000 0.01593(18) Uani 1.00 2 d S
P(1) P 0.2644(2) 0.24648(10) 0.7500 0.0287(4) Uani 1.00 2 d S
P(2) P 0.8251(2) 0.02583(9) 0.7500 0.0315(5) Uani 1.00 2 d S
F(1) F 0.1226(5) 0.2096(2) 0.7500 0.0543(16) Uani 1.00 2 d S
F(2) F 0.1973(5) 0.2828(2) 0.8188(3) 0.099(2) Uani 1.00 1 d .
F(3) F 0.4066(6) 0.2825(2) 0.7500 0.068(2) Uani 1.00 2 d S
F(4) F 0.3340(5) 0.2094(2) 0.8184(3) 0.099(2) Uani 1.00 1 d .
F(5) F 0.8951(9) 0.0861(2) 0.7500 0.083(2) Uani 1.00 2 d S
F(6) F 0.9298(6) 0.0028(2) 0.8167(3) 0.098(2) Uani 1.00 1 d .
F(7) F 0.7542(8) -0.0347(2) 0.7500 0.086(2) Uani 1.00 2 d S
F(8) F 0.7223(8) 0.0459(2) 0.6822(4) 0.132(2) Uani 1.00 1 d .
O(1) O 0.7203(3) 0.24207(14) 0.3539(2) 0.0238(8) Uani 1.00 1 d .
O(2) O 0.7087(5) 0.1456(2) 0.2500 0.0269(13) Uani 1.00 2 d S
O(3) O 0.6260(7) 0.3299(2) 0.2500 0.0400(17) Uani 1.00 2 d S
O(4) O 0.9932(6) 0.1204(2) 0.2500 0.0454(18) Uani 1.00 2 d S
N(1) N 0.5828(3) 0.18773(16) 0.5038(2) 0.0173(9) Uani 1.00 1 d .
N(2) N 0.8882(3) 0.19030(16) 0.5085(2) 0.0179(9) Uani 1.00 1 d .
C(1) C 0.5959(4) 0.1427(2) 0.5531(2) 0.0170(11) Uani 1.00 1 d .
C(2) C 0.5049(5) 0.0971(2) 0.5504(2) 0.0184(11) Uani 1.00 1 d .
C(3) C 0.3938(4) 0.09530(18) 0.4949(3) 0.0182(11) Uani 1.00 1 d .
C(4) C 0.3779(4) 0.1425(2) 0.4463(3) 0.0200(12) Uani 1.00 1 d .
C(5) C 0.4720(4) 0.1875(2) 0.4508(3) 0.0210(12) Uani 1.00 1 d P
C(6) C 0.2961(5) 0.04487(19) 0.4885(3) 0.0220(12) Uani 1.00 1 d .
C(7) C 0.9040(4) 0.1496(2) 0.4524(2) 0.0194(12) Uani 1.00 1 d .
C(8) C 0.9950(5) 0.1043(2) 0.4622(3) 0.0201(11) Uani 1.00 1 d .
C(9) C 1.0737(4) 0.09880(19) 0.5332(3) 0.0184(11) Uani 1.00 1 d .
C(10) C 1.0609(4) 0.1420(2) 0.5887(3) 0.0205(12) Uani 1.00 1 d .
C(11) C 0.9695(5) 0.1865(2) 0.5746(3) 0.0220(12) Uani 1.00 1 d .
C(12) C 1.1691(5) 0.0486(2) 0.5477(3) 0.0240(12) Uani 1.00 1 d .
C(14) C 0.6163(7) 0.0968(3) 0.250000(10) 0.0251(19) Uani 1.00 2 d S
C(15) C 0.6407(6) 0.0618(2) 0.1752(3) 0.0314(15) Uani 1.00 1 d .
H(1) H 0.6718 0.1427 0.5911 0.020 Uiso 1.00 1 c R
H(2) H 0.5181 0.0665 0.5867 0.022 Uiso 1.00 1 c R
H(3) H 0.2997 0.1441 0.4098 0.024 Uiso 1.00 1 c R
H(4) H 0.4599 0.2188 0.4157 0.025 Uiso 1.00 1 c R
H(5) H 0.2596 0.0426 0.4355 0.026 Uiso 1.00 1 c R
H(6) H 0.3498 0.0117 0.5002 0.026 Uiso 1.00 1 c R
H(7) H 0.8501 0.1525 0.4043 0.023 Uiso 1.00 1 c R
H(8) H 1.0044 0.0767 0.4210 0.024 Uiso 1.00 1 c R
H(9) H 1.1150 0.1407 0.6368 0.025 Uiso 1.00 1 c R
H(10) H 0.9636 0.2160 0.6132 0.026 Uiso 1.00 1 c R
H(11) H 1.2062 0.0510 0.6005 0.029 Uiso 1.00 1 c R
H(12) H 1.1131 0.0151 0.5426 0.029 Uiso 1.00 1 c R
H(13) H 0.5196 0.1095 0.2500 0.030 Uiso 1.00 2 c R
H(14) H 0.5782 0.0745 0.1341 0.038 Uiso 1.00 1 c R
H(15) H 0.6221 0.0230 0.1862 0.038 Uiso 1.00 1 c R
H(16) H 0.7375 0.0661 0.1584 0.038 Uiso 1.00 1 c R

loop_
_atom_site_aniso_label
_atom_site_aniso_U_11
_atom_site_aniso_U_22
_atom_site_aniso_U_33
_atom_site_aniso_U_12
_atom_site_aniso_U_13
_atom_site_aniso_U_23
Cu(1) 0.0135(3) 0.0136(3) 0.0208(4) 0.0000 0.0000 0.0007(3)
P(1) 0.0344(9) 0.0331(10) 0.0186(9) -0.0156(9) 0.0000 0.0000
P(2) 0.0366(11) 0.0331(11) 0.0248(11) 0.0046(9) 0.0000 0.0000
F(1) 0.053(3) 0.082(4) 0.028(2) -0.042(3) 0.0000 0.0000
F(2) 0.082(3) 0.126(4) 0.091(3) -0.048(3) 0.020(2) -0.076(3)
F(3) 0.065(3) 0.097(4) 0.041(3) -0.054(3) 0.0000 0.0000
F(4) 0.080(3) 0.129(4) 0.089(3) -0.042(3) -0.027(3) 0.069(3)
F(5) 0.130(6) 0.055(4) 0.064(4) -0.039(4) 0.0000 0.0000
F(6) 0.117(4) 0.098(3) 0.078(3) 0.011(3) -0.053(3) 0.012(3)
F(7) 0.084(4) 0.049(3) 0.125(6) -0.020(3) 0.0000 0.0000
F(8) 0.173(6) 0.087(3) 0.135(5) 0.032(4) -0.112(5) 0.012(3)
O(1) 0.0280(15) 0.030(2) 0.0137(16) 0.0024(15) 0.0002(14) -0.0011(14)
O(2) 0.033(2) 0.021(2) 0.027(2) 0.001(2) 0.0000 0.0000
O(3) 0.073(4) 0.028(3) 0.019(3) 0.003(3) 0.0000 0.0000
O(4) 0.036(3) 0.051(3) 0.049(4) 0.010(2) 0.0000 0.0000
N(1) 0.0149(15) 0.0198(19) 0.017(2) 0.0012(14) -0.0006(17) 0.0008(18)
N(2) 0.0140(16) 0.0188(19) 0.021(2) -0.0016(14) -0.0012(16) 0.0016(18)
C(1) 0.017(2) 0.019(2) 0.015(2) -0.0005(18) -0.0005(18) -0.0006(19)
C(2) 0.019(2) 0.017(2) 0.019(2) 0.0021(18) 0.0023(19) 0.001(2)
C(3) 0.0152(18) 0.017(2) 0.023(2) 0.0015(16) 0.002(2) -0.006(2)
C(4) 0.016(2) 0.021(2) 0.024(2) -0.0017(18) -0.0029(19) 0.004(2)
C(5) 0.019(2) 0.021(2) 0.023(2) 0.0010(18) -0.005(2) 0.005(2)
C(6) 0.020(2) 0.015(2) 0.031(2) -0.0030(18) -0.004(2) -0.004(2)
C(7) 0.019(2) 0.021(2) 0.018(2) 0.0016(19) -0.0050(19) 0.001(2)
C(8) 0.023(2) 0.017(2) 0.021(2) -0.002(2) 0.002(2) -0.000(2)
C(9) 0.014(2) 0.014(2) 0.027(2) -0.0052(17) -0.0021(19) 0.004(2)
C(10) 0.018(2) 0.024(2) 0.019(2) 0.0022(19) -0.0046(19) 0.003(2)
C(11) 0.024(2) 0.022(2) 0.020(2) -0.000(2) -0.002(2) -0.005(2)
C(12) 0.020(2) 0.020(2) 0.032(3) 0.0009(19) -0.000(2) 0.005(2)
C(14) 0.023(3) 0.024(4) 0.028(4) -0.008(3) 0.0000 0.0000
C(15) 0.039(3) 0.024(2) 0.031(3) -0.005(2) -0.003(2) -0.004(2)

loop_
_atom_type_symbol
_atom_type_description
_atom_type_scat_dispersion_real
_atom_type_scat_dispersion_imag
_atom_type_scat_source
C C 0.003 0.002
;
International Tables for Crystallography
(1992, Vol. C, Tables 4.2.6.8 and 6.1.1.4)
;
H H 0.000 0.000
;
International Tables for Crystallography
(1992, Vol. C, Table 6.1.1.4)
;
O O 0.011 0.006
;
International Tables for Crystallography
(1992, Vol. C, Tables 4.2.6.8 and 6.1.1.4)
;
N N 0.006 0.003
;
International Tables for Crystallography
(1992, Vol. C, Tables 4.2.6.8 and 6.1.1.4)
;
Cu Cu 0.320 1.265
;
International Tables for Crystallography
(1992, Vol. C, Tables 4.2.6.8 and 6.1.1.4)
;
P P 0.102 0.094
;
International Tables for Crystallography
(1992, Vol. C, Tables 4.2.6.8 and 6.1.1.4)
;
F F 0.017 0.010
;
International Tables for Crystallography
(1992, Vol. C, Tables 4.2.6.8 and 6.1.1.4)
;

loop_
_geom_angle_atom_site_label_1
_geom_angle_atom_site_label_2
_geom_angle_atom_site_label_3
_geom_angle
_geom_angle_site_symmetry_1
_geom_angle_site_symmetry_3
O(1) Cu(1) O(1) 174.10(11) . 55606
O(1) Cu(1) N(1) 86.56(15) . .
O(1) Cu(1) N(1) 89.36(15) . 55606
O(1) Cu(1) N(2) 93.05(14) . .
O(1) Cu(1) N(2) 91.16(14) . 55606
O(1) Cu(1) N(1) 89.36(15) 55606 .
O(1) Cu(1) N(1) 86.56(15) 55606 55606
O(1) Cu(1) N(2) 91.16(14) 55606 .
O(1) Cu(1) N(2) 93.05(14) 55606 55606
N(1) Cu(1) N(1) 92.56(14) . 55606
N(1) Cu(1) N(2) 89.20(14) . .
N(1) Cu(1) N(2) 177.11(16) . 55606
N(1) Cu(1) N(2) 177.11(16) 55606 .
N(1) Cu(1) N(2) 89.20(14) 55606 55606
N(2) Cu(1) N(2) 89.14(14) . 55606
F(1) P(1) F(2) 88.2(2) . .
F(1) P(1) F(2) 88.2(2) . 55608
F(1) P(1) F(3) 179.3(3) . .
F(1) P(1) F(4) 92.1(2) . .
F(1) P(1) F(4) 92.1(2) . 55608
F(2) P(1) F(2) 94.6(3) . 55608
F(2) P(1) F(3) 92.3(2) . .
F(2) P(1) F(4) 86.4(2) . .
F(2) P(1) F(4) 179.0(3) . 55608
F(2) P(1) F(3) 92.3(2) 55608 .
F(2) P(1) F(4) 179.0(3) 55608 .
F(2) P(1) F(4) 86.4(2) 55608 55608
F(3) P(1) F(4) 87.4(2) . .
F(3) P(1) F(4) 87.4(2) . 55608
F(4) P(1) F(4) 92.7(3) . 55608
F(5) P(2) F(6) 93.2(3) . .
F(5) P(2) F(6) 93.2(3) . 55608
F(5) P(2) F(7) 179.8(2) . .
F(5) P(2) F(8) 88.8(3) . .
F(5) P(2) F(8) 88.8(3) . 55608
F(6) P(2) F(6) 89.9(3) . 55608
F(6) P(2) F(7) 86.9(3) . .
F(6) P(2) F(8) 177.4(3) . .
F(6) P(2) F(8) 88.3(3) . 55608
F(6) P(2) F(7) 86.9(3) 55608 .
F(6) P(2) F(8) 88.3(3) 55608 .
F(6) P(2) F(8) 177.4(3) 55608 55608
F(7) P(2) F(8) 91.0(3) . .
F(7) P(2) F(8) 91.0(3) . 55608
F(8) P(2) F(8) 93.4(3) . 55608
Cu(1) N(1) C(1) 121.6(3) . .
Cu(1) N(1) C(5) 120.5(3) . .
C(1) N(1) C(5) 117.6(3) . .
Cu(1) N(2) C(7) 121.7(3) . .
Cu(1) N(2) C(11) 120.4(3) . .
C(7) N(2) C(11) 117.6(3) . .
N(1) C(1) C(2) 122.8(4) . .
C(1) C(2) C(3) 120.3(4) . .
C(2) C(3) C(4) 116.5(4) . .
C(2) C(3) C(6) 121.4(4) . .
C(4) C(3) C(6) 122.1(4) . .
C(3) C(4) C(5) 121.3(4) . .
N(1) C(5) C(4) 121.4(4) . .
C(3) C(6) C(12) 112.0(4) . 45501
N(2) C(7) C(8) 122.6(4) . .
C(7) C(8) C(9) 119.7(4) . .
C(8) C(9) C(10) 117.0(4) . .
C(8) C(9) C(12) 121.3(4) . .
C(10) C(9) C(12) 121.7(4) . .
C(9) C(10) C(11) 120.3(4) . .
N(2) C(11) C(10) 122.8(4) . .
C(6) C(12) C(9) 113.3(4) 65501 .
O(2) C(14) C(15) 110.3(3) . .
O(2) C(14) C(15) 110.3(3) . 55508
C(15) C(14) C(15) 111.1(5) . 55508
N(1) C(1) H(1) 118.4(5) . .
C(2) C(1) H(1) 118.8(5) . .
C(1) C(2) H(2) 119.7(5) . .
C(3) C(2) H(2) 119.9(5) . .
C(3) C(4) H(3) 119.2(5) . .
C(5) C(4) H(3) 119.5(5) . .
N(1) C(5) H(4) 119.3(5) . .
C(4) C(5) H(4) 119.3(5) . .
C(3) C(6) H(5) 109.1(5) . .
C(3) C(6) H(6) 108.7(4) . .
C(12) C(6) H(5) 109.0(5) 45501 .
C(12) C(6) H(6) 108.6(5) 45501 .
H(5) C(6) H(6) 109.5(6) . .
N(2) C(7) H(7) 118.7 . .
C(8) C(7) H(7) 118.7 . .
C(7) C(8) H(8) 120.2 . .
C(9) C(8) H(8) 120.1 . .
C(9) C(10) H(9) 119.8 . .
C(11) C(10) H(9) 120.0 . .
N(2) C(11) H(10) 118.5 . .
C(10) C(11) H(10) 118.7 . .
C(6) C(12) H(11) 108.7 65501 .
C(6) C(12) H(12) 108.5 65501 .
C(9) C(12) H(11) 108.5 . .
C(9) C(12) H(12) 108.4 . .
H(11) C(12) H(12) 109.5 . .
O(2) C(14) H(13) 108.4 . .
C(15) C(14) H(13) 108.3 . .
C(15) C(14) H(13) 108.3 55508 .
C(14) C(15) H(14) 109.4 . .
C(14) C(15) H(15) 109.8 . .
C(14) C(15) H(16) 109.2 . .
H(14) C(15) H(15) 109.5 . .
H(14) C(15) H(16) 109.5 . .
H(15) C(15) H(16) 109.5 . .

loop_
_geom_bond_atom_site_label_1
_geom_bond_atom_site_label_2
_geom_bond_distance
_geom_bond_site_symmetry_2
Cu(1) O(1) 2.451(3) .
Cu(1) O(1) 2.451(3) 55606
Cu(1) N(1) 2.036(3) .
Cu(1) N(1) 2.036(3) 55606
Cu(1) N(2) 2.019(3) .
Cu(1) N(2) 2.019(3) 55606
P(1) F(1) 1.583(6) .
P(1) F(2) 1.566(5) .
P(1) F(2) 1.566(5) 55608
P(1) F(3) 1.575(6) .
P(1) F(4) 1.579(5) .
P(1) F(4) 1.579(5) 55608
P(2) F(5) 1.565(7) .
P(2) F(6) 1.578(6) .
P(2) F(6) 1.578(6) 55608
P(2) F(7) 1.575(6) .
P(2) F(8) 1.557(7) .
P(2) F(8) 1.557(7) 55608
O(2) C(14) 1.439(8) .
N(1) C(1) 1.351(6) .
N(1) C(5) 1.359(6) .
N(2) C(7) 1.350(6) .
N(2) C(11) 1.343(6) .
C(1) C(2) 1.372(6) .
C(2) C(3) 1.392(6) .
C(3) C(4) 1.387(6) .
C(3) C(6) 1.502(6) .
C(4) C(5) 1.380(6) .
C(6) C(12) 1.544(7) 45501
C(7) C(8) 1.375(6) .
C(8) C(9) 1.402(7) .
C(9) C(10) 1.384(6) .
C(9) C(12) 1.502(6) .
C(10) C(11) 1.373(6) .
C(14) C(15) 1.515(7) .
C(14) C(15) 1.515(7) 55508
C(1) H(1) 0.950(6) .
C(2) H(2) 0.950(6) .
C(4) H(3) 0.950(6) .
C(5) H(4) 0.950(7) .
C(6) H(5) 0.950(7) .
C(6) H(6) 0.950(6) .
C(7) H(7) 0.950 .
C(8) H(8) 0.950 .
C(10) H(9) 0.950 .
C(11) H(10) 0.950 .
C(12) H(11) 0.950 .
C(12) H(12) 0.950 .
C(14) H(13) 0.950 .
C(15) H(14) 0.950 .
C(15) H(15) 0.950 .
C(15) H(16) 0.950 .

loop_
_geom_contact_atom_site_label_1
_geom_contact_atom_site_label_2
_geom_contact_distance
_geom_contact_site_symmetry_2
F(1) H(9) 2.495 45501
F(1) H(9) 2.495 45608
F(2) H(3) 2.491(7) 55503
H(3) F(2) 2.491(7) 55403
H(9) F(1) 2.495 65501
O(1) O(2) 2.866(5) .
O(1) O(3) 2.844(5) .
O(1) O(4) 4.211(6) .
O(2) O(4) 2.717(8) .
